data_9006405
loop_
_publ_author_name
'Muraoka, Y.'
'Kihara, K.'

_publ_section_title
;
 The temperature dependence of the crystal structure of berlinite,
 a quartz-type form of AlPO4
 Sample: T = 92 C
;
_journal_name_full 'Physics and Chemistry of Minerals'
_journal_page_first 243
_journal_page_last 253
_journal_paper_doi 10.1007/s002690050036
_journal_volume 24
_journal_year 1997
_chemical_formula_sum 'Al O4 P'
_chemical_name_mineral Berlinite
_symmetry_space_group_name_H-M 'P 32 2 1'
_cell_angle_alpha 90
_cell_angle_beta 90
_cell_angle_gamma 120
_cell_length_a 4.949
_cell_length_b 4.949
_cell_length_c 10.955
_cell_formula_units_Z 3
_cell_volume 232.369
_database_code_amcsd 0007987
_diffrn_ambient_temperature 365.15
_exptl_crystal_density_diffrn 2.614
_cod_original_formula_sum 'Al P O4'
_cod_database_code 9006405

loop_
_space_group_symop_operation_xyz
x,y,z
y,x,1/3-z
-y,x-y,2/3+z
-x,-x+y,-z
-x+y,-x,1/3+z
x-y,-y,2/3-z

loop_
_atom_site_aniso_label
_atom_site_aniso_U_11
_atom_site_aniso_U_22
_atom_site_aniso_U_33
_atom_site_aniso_U_12
_atom_site_aniso_U_13
_atom_site_aniso_U_23
Al 0.01066 0.00802 0.00882 0.00401 0.00014 0.00029
P 0.01082 0.00781 0.00894 0.00390 0.00018 0.00036
O1 0.02405 0.01713 0.01617 0.01341 0.00392 0.00590
O2 0.02344 0.01610 0.01794 0.01354 0.00535 0.00671

loop_
_atom_site_label
_atom_site_fract_x
_atom_site_fract_y
_atom_site_fract_z
_atom_site_U_iso_or_equiv
Al 0.46723 0.00000 0.33333 0.00950
P 0.46778 0.00000 0.83333 0.00950
O1 0.41642 0.28996 0.26852 0.01770
O2 0.41583 0.25543 0.78216 0.01750

loop_
_cod_related_entry_id
_cod_related_entry_database
_cod_related_entry_code
1 AMCSD 0007987
